data_7212712
loop_
_publ_author_name
'Kondo, Mio'
'Takashima, Yohei'
'Seo, Joobeom'
'Kitagawa, Susumu'
'Furukawa, Shuhei'

_publ_section_title
;
 Control over the nucleation process determines the framework topology of
 porous coordination polymers
;
_journal_issue 8
_journal_name_full CrystEngComm
_journal_page_first 2350
_journal_paper_doi 10.1039/c004066e
_journal_volume 12
_journal_year 2010
_chemical_formula_sum 'C26 H20 N2 O10 Zn2'
_chemical_formula_weight 651.18
_chemical_name_common Kagome_bpy
_chemical_name_systematic
;
?
;
_space_group_IT_number 191
_symmetry_cell_setting hexagonal
_symmetry_space_group_name_Hall '-P 6 2'
_symmetry_space_group_name_H-M 'P 6/m m m'
_atom_sites_solution_hydrogens geom
_atom_sites_solution_primary direct
_atom_sites_solution_secondary difmap
_audit_creation_date 2010-06-21T11:22:26-00:00
_audit_creation_method 'WinGX routine CIF_UPDATE'
_cell_angle_alpha 90
_cell_angle_beta 90
_cell_angle_gamma 120
_cell_formula_units_Z 3
_cell_length_a 21.619(8)
_cell_length_b 21.619(8)
_cell_length_c 14.104(5)
_cell_measurement_temperature 223(2)
_cell_volume 5709(4)
_computing_structure_refinement 'SHELXL-97 (Sheldrick, 2008)'
_diffrn_ambient_temperature 223(2)
_diffrn_detector_area_resol_mean 7.31
_diffrn_measured_fraction_theta_full 0.995
_diffrn_measured_fraction_theta_max 0.995
_diffrn_measurement_device_type 'Rigaku Saturn'
_diffrn_measurement_method \w
_diffrn_radiation_monochromator confocal
_diffrn_radiation_type MoK\a
_diffrn_radiation_wavelength 0.71075
_diffrn_reflns_av_R_equivalents 0.0577
_diffrn_reflns_av_unetI/netI 0.0198
_diffrn_reflns_limit_h_max 26
_diffrn_reflns_limit_h_min -28
_diffrn_reflns_limit_k_max 28
_diffrn_reflns_limit_k_min -19
_diffrn_reflns_limit_l_max 18
_diffrn_reflns_limit_l_min -18
_diffrn_reflns_number 45244
_diffrn_reflns_theta_full 27.45
_diffrn_reflns_theta_max 27.45
_diffrn_reflns_theta_min 3.09
_exptl_absorpt_coefficient_mu 0.651
_exptl_absorpt_correction_T_max 1.0000
_exptl_absorpt_correction_T_min 0.8477
_exptl_absorpt_correction_type multi-scan
_exptl_absorpt_process_details 'Jacobson, R. (1998) Private communication'
_exptl_crystal_colour colorless
_exptl_crystal_density_diffrn 0.568
_exptl_crystal_density_method 'not measured'
_exptl_crystal_description hexagonal
_exptl_crystal_F_000 990
_exptl_crystal_size_max 0.2
_exptl_crystal_size_mid 0.2
_exptl_crystal_size_min 0.05
_platon_squeeze_details
;
;
_refine_diff_density_max 0.988
_refine_diff_density_min -0.911
_refine_diff_density_rms 0.085
_refine_ls_extinction_method none
_refine_ls_goodness_of_fit_ref 1.148
_refine_ls_hydrogen_treatment constr
_refine_ls_matrix_type full
_refine_ls_number_parameters 51
_refine_ls_number_reflns 2544
_refine_ls_number_restraints 1
_refine_ls_restrained_S_all 1.148
_refine_ls_R_factor_all 0.0929
_refine_ls_R_factor_gt 0.0852
_refine_ls_shift/su_max 0
_refine_ls_shift/su_mean 0
_refine_ls_structure_factor_coef Fsqd
_refine_ls_weighting_details 'calc w=1/[\s^2^(Fo^2^)+(0.1639P)^2^+1.6125P] where P=(Fo^2^+2Fc^2^)/3'
_refine_ls_weighting_scheme calc
_refine_ls_wR_factor_gt 0.2446
_refine_ls_wR_factor_ref 0.2555
_reflns_number_gt 2326
_reflns_number_total 2544
_reflns_threshold_expression >2\s(I)
_cod_data_source_file c004066e.txt
_cod_data_source_block referee
_cod_original_sg_symbol_H-M 'P 6/mmm'
_cod_database_code 7212712

loop_
_symmetry_equiv_pos_as_xyz
'x, y, z'
'x-y, x, z'
'-y, x-y, z'
'-x, -y, z'
'-x+y, -x, z'
'y, -x+y, z'
'-y, -x, -z'
'x-y, -y, -z'
'x, x-y, -z'
'y, x, -z'
'-x+y, y, -z'
'-x, -x+y, -z'
'-x, -y, -z'
'-x+y, -x, -z'
'y, -x+y, -z'
'x, y, -z'
'x-y, x, -z'
'-y, x-y, -z'
'y, x, z'
'-x+y, y, z'
'-x, -x+y, z'
'-y, -x, z'
'x-y, -y, z'
'x, x-y, z'

loop_
_atom_site_label
_atom_site_type_symbol
_atom_site_fract_x
_atom_site_fract_y
_atom_site_fract_z
_atom_site_U_iso_or_equiv
_atom_site_adp_type
_atom_site_occupancy
_atom_site_symmetry_multiplicity
_atom_site_calc_flag
_atom_site_refinement_flags
Zn1 Zn 0 0.5 0.10489(4) 0.0458(3) Uani 1 4 d S
O1 O 0.07652(13) 0.47395(16) 0.07921(18) 0.0734(7) Uani 1 1 d .
N1 N 0 0.5 0.2488(4) 0.0558(14) Uani 1 4 d SD
C1 C 0.1012(2) 0.4708(2) 0 0.0579(10) Uani 1 2 d S
C2 C 0.1684(2) 0.4643(3) 0 0.0586(10) Uani 1 2 d S
C3 C 0.1995(2) 0.4619(3) 0.0839(2) 0.0759(11) Uani 1 1 d .
H3 H 0.1771 0.4603 0.1418 0.091 Uiso 1 1 calc R
C4 C -0.0520(5) 0.4496(5) 0.2973(8) 0.099(3) Uiso 0.5 1 d PD
H4 H -0.09 0.4127 0.2635 0.119 Uiso 0.5 1 calc PR
C5 C -0.0553(7) 0.4466(7) 0.3996(7) 0.111(4) Uiso 0.5 1 d PD
H5 H -0.0942 0.4092 0.4313 0.133 Uiso 0.5 1 calc PR
C6 C 0 0.5 0.4486(5) 0.066(2) Uani 1 4 d SD

loop_
_atom_site_aniso_label
_atom_site_aniso_U_11
_atom_site_aniso_U_22
_atom_site_aniso_U_33
_atom_site_aniso_U_23
_atom_site_aniso_U_13
_atom_site_aniso_U_12
Zn1 0.0338(4) 0.0670(5) 0.0255(4) 0 0 0.01688(19)
O1 0.0523(12) 0.118(2) 0.0583(13) -0.0030(14) 0.0016(11) 0.0490(14)
N1 0.042(2) 0.082(3) 0.030(2) 0 0 0.0210(11)
C1 0.052(2) 0.073(3) 0.049(2) 0 0 0.031(2)
C2 0.051(2) 0.076(3) 0.047(2) 0 0 0.030(2)
C3 0.068(2) 0.132(3) 0.0436(14) 0.0018(18) 0.0011(14) 0.062(2)
C6 0.052(3) 0.101(4) 0.027(3) 0 0 0.0259(16)

loop_
_atom_type_symbol
_atom_type_description
_atom_type_scat_dispersion_real
_atom_type_scat_dispersion_imag
_atom_type_scat_source
C C 0.0033 0.0016 'International Tables Vol C Tables 4.2.6.8 and 6.1.1.4'
H H 0 0 'International Tables Vol C Tables 4.2.6.8 and 6.1.1.4'
N N 0.0061 0.0033 'International Tables Vol C Tables 4.2.6.8 and 6.1.1.4'
O O 0.0106 0.006 'International Tables Vol C Tables 4.2.6.8 and 6.1.1.4'
Zn Zn 0.2839 1.4301 'International Tables Vol C Tables 4.2.6.8 and 6.1.1.4'

loop_
_geom_angle_atom_site_label_1
_geom_angle_atom_site_label_2
_geom_angle_atom_site_label_3
_geom_angle
_geom_angle_site_symmetry_1
_geom_angle_site_symmetry_3
O1 Zn1 O1 89.83(17) 4_565 24_565
O1 Zn1 O1 86.51(17) 4_565 21
O1 Zn1 O1 159.43(15) 24_565 21
O1 Zn1 O1 159.43(15) 4_565 .
O1 Zn1 O1 86.51(17) 24_565 .
O1 Zn1 O1 89.83(17) 21 .
O1 Zn1 N1 100.28(7) 4_565 .
O1 Zn1 N1 100.28(7) 24_565 .
O1 Zn1 N1 100.28(7) 21 .
O1 Zn1 N1 100.28(7) . .
O1 Zn1 Zn1 79.72(7) 4_565 13_565
O1 Zn1 Zn1 79.72(7) 24_565 13_565
O1 Zn1 Zn1 79.72(7) 21 13_565
O1 Zn1 Zn1 79.72(7) . 13_565
N1 Zn1 Zn1 180.0000(10) . 13_565
C1 O1 Zn1 127.0(2) . .
C4 N1 C4 116.6(11) 4_565 .
C4 N1 C4 96.9(9) 4_565 24_565
C4 N1 C4 47.8(7) . 24_565
C4 N1 C4 47.8(7) 4_565 21
C4 N1 C4 96.9(9) . 21
C4 N1 C4 116.6(11) 24_565 21
C4 N1 Zn1 121.7(5) 4_565 .
C4 N1 Zn1 121.7(5) . .
C4 N1 Zn1 121.7(5) 24_565 .
C4 N1 Zn1 121.7(5) 21 .
O1 C1 O1 125.9(4) 16 .
O1 C1 C2 117.0(2) 16 .
O1 C1 C2 117.0(2) . .
C3 C2 C3 118.8(4) . 16
C3 C2 C1 120.6(2) . .
C3 C2 C1 120.6(2) 16 .
C3 C3 C2 120.5(2) 20 .
C3 C3 H3 119.7 20 .
C2 C3 H3 119.7 . .
N1 C4 C5 124.4(10) . .
N1 C4 C4 41.6(4) . 21
C5 C4 C4 92.4(6) . 21
N1 C4 H4 117.8 . .
C5 C4 H4 117.8 . .
C4 C4 H4 139.1 21 .
C6 C5 C4 117.8(10) . .
C6 C5 H5 121.1 . .
C4 C5 H5 121.1 . .
C5 C6 C5 119.0(10) . 4_565
C5 C6 C5 48.2(8) . 24_565
C5 C6 C5 98.8(9) 4_565 24_565
C5 C6 C5 98.8(9) . 21
C5 C6 C5 48.2(8) 4_565 21
C5 C6 C5 119.0(10) 24_565 21
C5 C6 C6 120.5(5) . 13_566
C5 C6 C6 120.5(5) 4_565 13_566
C5 C6 C6 120.5(5) 24_565 13_566
C5 C6 C6 120.5(5) 21 13_566

loop_
_geom_bond_atom_site_label_1
_geom_bond_atom_site_label_2
_geom_bond_distance
_geom_bond_site_symmetry_2
Zn1 O1 2.029(2) 4_565
Zn1 O1 2.029(2) 24_565
Zn1 O1 2.029(2) 21
Zn1 O1 2.029(2) .
Zn1 N1 2.030(6) .
Zn1 Zn1 2.9588(15) 13_565
O1 C1 1.254(3) .
N1 C4 1.301(10) 4_565
N1 C4 1.301(10) .
N1 C4 1.301(10) 24_565
N1 C4 1.301(10) 21
C1 O1 1.254(3) 16
C1 C2 1.527(6) .
C2 C3 1.375(4) .
C2 C3 1.375(4) 16
C3 C3 1.361(7) 20
C3 H3 0.94 .
C4 C5 1.444(13) .
C4 C4 1.947(19) 21
C4 H4 0.94 .
C5 C6 1.363(13) .
C5 H5 0.94 .
C6 C5 1.363(13) 4_565
C6 C5 1.363(13) 24_565
C6 C5 1.363(13) 21
C6 C6 1.451(13) 13_566

loop_
_geom_torsion_atom_site_label_1
_geom_torsion_atom_site_label_2
_geom_torsion_atom_site_label_3
_geom_torsion_atom_site_label_4
_geom_torsion
_geom_torsion_site_symmetry_1
_geom_torsion_site_symmetry_4
O1 Zn1 O1 C1 4.7(3) 4_565 .
O1 Zn1 O1 C1 -75.5(4) 24_565 .
O1 Zn1 O1 C1 84.2(4) 21 .
N1 Zn1 O1 C1 -175.3(3) . .
Zn1 Zn1 O1 C1 4.7(3) 13_565 .
O1 Zn1 N1 C4 -107.4(4) 4_565 4_565
O1 Zn1 N1 C4 -15.7(4) 24_565 4_565
O1 Zn1 N1 C4 164.3(4) 21 4_565
O1 Zn1 N1 C4 72.6(4) . 4_565
Zn1 Zn1 N1 C4 14E1(10) 13_565 4_565
O1 Zn1 N1 C4 72.6(4) 4_565 .
O1 Zn1 N1 C4 164.3(4) 24_565 .
O1 Zn1 N1 C4 -15.7(4) 21 .
O1 Zn1 N1 C4 -107.4(4) . .
Zn1 Zn1 N1 C4 -4E1(10) 13_565 .
O1 Zn1 N1 C4 15.7(4) 4_565 24_565
O1 Zn1 N1 C4 107.4(4) 24_565 24_565
O1 Zn1 N1 C4 -72.6(4) 21 24_565
O1 Zn1 N1 C4 -164.3(4) . 24_565
Zn1 Zn1 N1 C4 -10E1(10) 13_565 24_565
O1 Zn1 N1 C4 -164.3(4) 4_565 21
O1 Zn1 N1 C4 -72.6(4) 24_565 21
O1 Zn1 N1 C4 107.4(4) 21 21
O1 Zn1 N1 C4 15.7(4) . 21
Zn1 Zn1 N1 C4 8E1(10) 13_565 21
Zn1 O1 C1 O1 -10.1(7) . 16
Zn1 O1 C1 C2 168.3(3) . .
O1 C1 C2 C3 178.8(4) 16 .
O1 C1 C2 C3 0.2(7) . .
O1 C1 C2 C3 -0.2(7) 16 16
O1 C1 C2 C3 -178.8(4) . 16
C3 C2 C3 C3 4.3(7) 16 20
C1 C2 C3 C3 -174.7(3) . 20
C4 N1 C4 C5 0.2(6) 4_565 .
C4 N1 C4 C5 -73.9(8) 24_565 .
C4 N1 C4 C5 46.1(10) 21 .
Zn1 N1 C4 C5 -179.8(6) . .
C4 N1 C4 C4 -45.9(6) 4_565 21
C4 N1 C4 C4 -120.0(7) 24_565 21
Zn1 N1 C4 C4 134.1(6) . 21
N1 C4 C5 C6 -0.4(11) . .
C4 C4 C5 C6 28.2(7) 21 .
C4 C5 C6 C5 0.2(5) . 4_565
C4 C5 C6 C5 74.9(8) . 24_565
C4 C5 C6 C5 -46.5(11) . 21
C4 C5 C6 C6 -179.8(5) . 13_566

loop_
_platon_squeeze_void_nr
_platon_squeeze_void_average_x
_platon_squeeze_void_average_y
_platon_squeeze_void_average_z
_platon_squeeze_void_volume
_platon_squeeze_void_count_electrons
1 -0.008 -0.006 -0.022 4160.6 234.4
